data_4304216
loop_
_publ_author_name
'F. Sanem Kocak'
'Peter Zavalij'
'Yiu-Fai Lam'
'Bryan W. Eichhorn'

_publ_section_title
;
Solution Dynamics and Gas-Phase Chemistry of Pd2@Sn184-
;
_journal_name_full 'Inorganic Chemistry'
_journal_page_first 3515
_journal_page_last 3520
_journal_paper_doi 10.1021/ic701699d
_journal_volume 47
_journal_year 2008
_chemical_formula_moiety '4(C18 H36 K N2 O6), (Pd2 Sn18), 3(C2 H8 N2)'
_chemical_formula_sum 'C78 H168 K4 N14 O24 Pd2 Sn18'
_chemical_formula_weight 4191.88
_chemical_name_common 'Pd2Sn18 cluster'
_chemical_name_systematic
;
Pd2Sn18 cluster
;
_space_group_IT_number 2
_symmetry_cell_setting triclinic
_symmetry_space_group_name_Hall '-P 1'
_symmetry_space_group_name_H-M 'P -1'
_atom_sites_solution_hydrogens geom
_atom_sites_solution_primary direct
_atom_sites_solution_secondary difmap
_audit_creation_method 'SHELXL-97 & ZCIF'
_cell_angle_alpha 115.2830(10)
_cell_angle_beta 98.2450(10)
_cell_angle_gamma 100.8710(10)
_cell_formula_units_Z 1
_cell_length_a 14.7979(9)
_cell_length_b 15.8742(10)
_cell_length_c 15.9343(10)
_cell_measurement_reflns_used 4368
_cell_measurement_temperature 200(2)
_cell_measurement_theta_max 24.8
_cell_measurement_theta_min 2.3
_cell_volume 3216.3(3)
_computing_cell_refinement Apex2
_computing_data_collection 'Apex2 (Bruker, 2005)'
_computing_data_reduction Apex2
_computing_molecular_graphics 'XSHEL (Bruker, 2004)'
_computing_publication_material SHELXL-97
_computing_structure_refinement 'SHELXL-97 (Sheldrick, 1997)'
_computing_structure_solution 'SHELXS-97 (Sheldrick, 1990)'
_diffrn_ambient_temperature 200(2)
_diffrn_detector 'CCD area detector'
_diffrn_detector_type 'Bruker Smart Apex II'
_diffrn_measured_fraction_theta_full 0.999
_diffrn_measured_fraction_theta_max 0.999
_diffrn_measurement_details 610,610,610
_diffrn_measurement_device_type 'three-circle diffractometer'
_diffrn_measurement_method 'omega scans'
_diffrn_measurement_specimen_support 'cactus needle'
_diffrn_orient_matrix_type standard
_diffrn_orient_matrix_UB_11 -0.0581113
_diffrn_orient_matrix_UB_12 -0.0007480
_diffrn_orient_matrix_UB_13 0.0251934
_diffrn_orient_matrix_UB_21 -0.0346691
_diffrn_orient_matrix_UB_22 -0.0629914
_diffrn_orient_matrix_UB_23 -0.0581220
_diffrn_orient_matrix_UB_31 0.0218601
_diffrn_orient_matrix_UB_32 -0.0359940
_diffrn_orient_matrix_UB_33 0.0336386
_diffrn_radiation_monochromator graphite
_diffrn_radiation_source 'fine-focus sealed tube'
_diffrn_radiation_type MoK\a
_diffrn_radiation_wavelength 0.71073
_diffrn_reflns_av_R_equivalents 0.0505
_diffrn_reflns_av_sigmaI/netI 0.0842
_diffrn_reflns_limit_h_max 17
_diffrn_reflns_limit_h_min -17
_diffrn_reflns_limit_k_max 18
_diffrn_reflns_limit_k_min -18
_diffrn_reflns_limit_l_max 18
_diffrn_reflns_limit_l_min -18
_diffrn_reflns_number 24835
_diffrn_reflns_theta_full 25.00
_diffrn_reflns_theta_max 25.00
_diffrn_reflns_theta_min 1.78
_diffrn_source_current 30
_diffrn_source_voltage 50
_diffrn_standards_decay_% 0
_exptl_absorpt_coefficient_mu 3.885
_exptl_absorpt_correction_T_max 0.943
_exptl_absorpt_correction_T_min 0.750
_exptl_absorpt_correction_type multi-scan
_exptl_absorpt_process_details 'SADABS (Sheldrick, 1996)'
_exptl_crystal_colour dark-brown
_exptl_crystal_density_diffrn 2.164
_exptl_crystal_density_method not-measured
_exptl_crystal_description prism
_exptl_crystal_F_000 1994
_exptl_crystal_id 'Pd2Sn18 cluster redone on InorgChem request'
_exptl_crystal_size_max 0.250
_exptl_crystal_size_mid 0.040
_exptl_crystal_size_min 0.015
_refine_diff_density_max 1.520
_refine_diff_density_min -1.121
_refine_diff_density_rms 0.202
_refine_ls_extinction_method none
_refine_ls_goodness_of_fit_ref 0.999
_refine_ls_hydrogen_treatment constr
_refine_ls_matrix_type full
_refine_ls_number_parameters 669
_refine_ls_number_reflns 11311
_refine_ls_number_restraints 216
_refine_ls_restrained_S_all 0.995
_refine_ls_R_factor_all 0.0953
_refine_ls_R_factor_gt 0.0476
_refine_ls_shift/su_max 0.000
_refine_ls_shift/su_mean 0.000
_refine_ls_structure_factor_coef Fsqd
_refine_ls_weighting_details 'w=1/[\s^2^(Fo^2^)+(0.01P)^2^+30.9P], P=(max(Fo^2^,0)+2Fc^2^)/3'
_refine_ls_weighting_scheme calc
_refine_ls_wR_factor_gt 0.0864
_refine_ls_wR_factor_ref 0.0955
_reflns_number_gt 7146
_reflns_number_total 11311
_reflns_threshold_expression >2sigma(I)
_cod_data_source_file ic701699d-file003.cif
_cod_data_source_block 1544
_cod_depositor_comments
;
The following automatic conversions were performed:
'_symmetry_cell_setting' value 'Triclinic' changed to 'triclinic'
according to '/home/saulius/struct/CIF-dictionaries/cif_core.dic'
dictionary named 'cif_core.dic' version 2.4.1 from 2010-06-29.

Automatic conversion script
Id: cif_fix_enum 1527 2010-12-29 10:47:43Z saulius 
;
_cod_database_code 4304216
_diffrn_measurement_frame_width-ccd 0.3
_diffrn_measurement_total_frames-ccd 1830
_diffrn_measurement_frame_time-ccd 30
_diffrn_measurement_total_time-ccd 18.1
_diffrn_detector_distance-ccd 5.5
_diffrn_measurement_frame_size-ccd 512

loop_
_symmetry_equiv_pos_as_xyz
'x, y, z'
'-x, -y, -z'

loop_
_atom_site_label
_atom_site_type_symbol
_atom_site_fract_x
_atom_site_fract_y
_atom_site_fract_z
_atom_site_U_iso_or_equiv
_atom_site_adp_type
_atom_site_occupancy
_atom_site_symmetry_multiplicity
_atom_site_calc_flag
_atom_site_refinement_flags
_atom_site_disorder_assembly
_atom_site_disorder_group
Pd1 Pd 0.40461(5) 0.49121(5) 0.42101(5) 0.02394(18) Uani 1 1 d . . .
Sn1 Sn 0.34138(6) 0.48183(5) 0.23788(5) 0.03485(19) Uani 1 1 d . . .
Sn2 Sn 0.24736(5) 0.56824(5) 0.39716(6) 0.03450(19) Uani 1 1 d . . .
Sn3 Sn 0.22460(5) 0.35351(5) 0.30194(6) 0.0360(2) Uani 1 1 d . . .
Sn4 Sn 0.56168(5) 0.51554(5) 0.33758(5) 0.03144(18) Uani 1 1 d . . .
Sn5 Sn 0.45097(5) 0.67193(5) 0.41740(5) 0.03135(18) Uani 1 1 d . . .
Sn6 Sn 0.41240(5) 0.65750(5) 0.59695(5) 0.03140(18) Uani 1 1 d . . .
Sn7 Sn 0.26203(5) 0.46375(5) 0.51976(5) 0.03288(19) Uani 1 1 d . . .
Sn8 Sn 0.37741(5) 0.31863(5) 0.44285(5) 0.03056(18) Uani 1 1 d . . .
Sn9 Sn 0.41298(5) 0.32142(5) 0.25712(5) 0.03123(19) Uani 1 1 d . . .
K1 K 0.24464(15) 0.80163(15) 0.05360(15) 0.0254(5) Uani 1 1 d . . .
N1A N 0.3760(6) 0.9800(6) 0.2211(6) 0.043(2) Uani 1 1 d U . .
C11A C 0.4485(8) 1.0281(8) 0.1898(10) 0.060(3) Uani 1 1 d U . .
H11A H 0.5013 1.0746 0.2463 0.072 Uiso 1 1 calc R . .
H11B H 0.4204 1.0655 0.1623 0.072 Uiso 1 1 calc R . .
C12A C 0.4877(8) 0.9586(9) 0.1166(9) 0.054(3) Uani 1 1 d U . .
H12A H 0.5412 0.9952 0.1038 0.064 Uiso 1 1 calc R . .
H12B H 0.5121 0.9176 0.1416 0.064 Uiso 1 1 calc RD . .
O13A O 0.4168(5) 0.9001(6) 0.0320(6) 0.0448(19) Uani 1 1 d U . .
C14A C 0.4536(8) 0.8373(9) -0.0400(9) 0.047(3) Uani 1 1 d U . .
H14A H 0.4799 0.7951 -0.0181 0.057 Uiso 1 1 calc R . .
H14B H 0.5053 0.8758 -0.0530 0.057 Uiso 1 1 calc R . .
C15A C 0.3761(9) 0.7775(10) -0.1277(9) 0.054(3) Uani 1 1 d U . .
H15A H 0.3486 0.8204 -0.1474 0.065 Uiso 1 1 calc R . .
H15B H 0.4023 0.7375 -0.1800 0.065 Uiso 1 1 calc R . .
O16A O 0.3037(5) 0.7162(5) -0.1141(5) 0.0419(18) Uani 1 1 d U . .
C17A C 0.2383(8) 0.6469(9) -0.2001(8) 0.047(3) Uani 1 1 d U . .
H17A H 0.2724 0.6109 -0.2464 0.057 Uiso 1 1 calc R . .
H17B H 0.2027 0.6796 -0.2282 0.057 Uiso 1 1 calc R . .
C18A C 0.1710(9) 0.5782(8) -0.1818(8) 0.050(3) Uani 1 1 d U . .
H18A H 0.1271 0.5285 -0.2440 0.060 Uiso 1 1 calc R . .
H18B H 0.2079 0.5445 -0.1563 0.060 Uiso 1 1 calc R . .
C21A C 0.3204(8) 1.0467(7) 0.2660(8) 0.043(3) Uani 1 1 d U . .
H21A H 0.3647 1.1116 0.3103 0.051 Uiso 1 1 calc R . .
H21B H 0.2863 1.0236 0.3047 0.051 Uiso 1 1 calc RD . .
C22A C 0.2500(8) 1.0563(7) 0.1964(8) 0.043(3) Uani 1 1 d U . .
H22A H 0.2210 1.1081 0.2312 0.051 Uiso 1 1 calc R . .
H22B H 0.2822 1.0743 0.1537 0.051 Uiso 1 1 calc R . .
O23A O 0.1785(5) 0.9668(5) 0.1412(5) 0.0350(17) Uani 1 1 d U . .
C24A C 0.1033(8) 0.9739(8) 0.0829(8) 0.039(3) Uani 1 1 d U . .
H24A H 0.1272 0.9932 0.0370 0.047 Uiso 1 1 calc R . .
H24B H 0.0756 1.0244 0.1231 0.047 Uiso 1 1 calc R . .
C25A C 0.0293(8) 0.8800(8) 0.0299(7) 0.040(3) Uani 1 1 d U . .
H25A H 0.0080 0.8584 0.0754 0.048 Uiso 1 1 calc R . .
H25B H -0.0263 0.8869 -0.0067 0.048 Uiso 1 1 calc R . .
O26A O 0.0680(5) 0.8101(5) -0.0343(5) 0.0418(19) Uani 1 1 d U . .
C27A C -0.0026(8) 0.7194(9) -0.0897(9) 0.062(4) Uani 1 1 d U . .
H27A H -0.0583 0.7282 -0.1243 0.074 Uiso 1 1 calc R . .
H27B H -0.0241 0.6937 -0.0470 0.074 Uiso 1 1 calc R . .
C28A C 0.0387(9) 0.6485(9) -0.1609(9) 0.060(3) Uani 1 1 d U . .
H28A H -0.0132 0.5893 -0.2058 0.072 Uiso 1 1 calc R . .
H28B H 0.0654 0.6779 -0.1988 0.072 Uiso 1 1 calc R . .
C31A C 0.4199(9) 0.9516(9) 0.2893(9) 0.063(3) Uani 1 1 d U . .
H31A H 0.4544 1.0111 0.3497 0.076 Uiso 1 1 calc R . .
H31B H 0.4675 0.9186 0.2631 0.076 Uiso 1 1 calc RD . .
C32A C 0.3536(10) 0.8868(10) 0.3122(8) 0.063(3) Uani 1 1 d U . .
H32A H 0.3897 0.8726 0.3594 0.075 Uiso 1 1 calc R . .
H32B H 0.3073 0.9199 0.3413 0.075 Uiso 1 1 calc RD . .
O33A O 0.3040(6) 0.7984(6) 0.2281(5) 0.050(2) Uani 1 1 d U . .
C34A C 0.2353(10) 0.7373(11) 0.2449(9) 0.065(3) Uani 1 1 d U . .
H34A H 0.1807 0.7646 0.2560 0.078 Uiso 1 1 calc R . .
H34B H 0.2629 0.7337 0.3033 0.078 Uiso 1 1 calc R . .
C35A C 0.2026(10) 0.6411(10) 0.1646(10) 0.064(4) Uani 1 1 d U . .
H35A H 0.2576 0.6146 0.1525 0.077 Uiso 1 1 calc R . .
H35B H 0.1583 0.5983 0.1803 0.077 Uiso 1 1 calc R . .
O36A O 0.1559(6) 0.6412(6) 0.0805(6) 0.054(2) Uani 1 1 d U . .
C37A C 0.1373(10) 0.5529(9) -0.0028(10) 0.063(3) Uani 1 1 d U . .
H37A H 0.1082 0.4988 0.0090 0.076 Uiso 1 1 calc R . .
H37B H 0.1977 0.5436 -0.0199 0.076 Uiso 1 1 calc R . .
C38A C 0.0718(9) 0.5520(9) -0.0836(10) 0.062(3) Uani 1 1 d U . .
H38A H 0.0515 0.4857 -0.1383 0.075 Uiso 1 1 calc R . .
H38B H 0.0143 0.5678 -0.0633 0.075 Uiso 1 1 calc R . .
N2A N 0.1140(7) 0.6203(6) -0.1156(7) 0.043(2) Uani 1 1 d U . .
K2 K 0.83713(16) 0.93273(15) 0.28784(15) 0.0277(5) Uani 1 1 d . . .
N1B N 0.8281(7) 0.7448(6) 0.2929(7) 0.047(2) Uani 1 1 d U . .
C11B C 0.7920(9) 0.7514(9) 0.3747(10) 0.061(3) Uani 1 1 d U . .
H11C H 0.8444 0.7921 0.4333 0.073 Uiso 1 1 calc R . .
H11D H 0.7740 0.6855 0.3691 0.073 Uiso 1 1 calc R . .
C12B C 0.7091(9) 0.7914(10) 0.3880(10) 0.064(3) Uani 1 1 d U . .
H12C H 0.6563 0.7524 0.3295 0.076 Uiso 1 1 calc RD . .
H12D H 0.6873 0.7865 0.4421 0.076 Uiso 1 1 calc R . .
O13B O 0.7324(5) 0.8903(6) 0.4071(6) 0.045(2) Uani 1 1 d U . .
C14B C 0.6529(9) 0.9283(11) 0.4159(10) 0.061(3) Uani 1 1 d U . .
H14C H 0.6244 0.9182 0.4645 0.073 Uiso 1 1 calc R . .
H14D H 0.6043 0.8935 0.3538 0.073 Uiso 1 1 calc RD . .
C15B C 0.6819(9) 1.0323(10) 0.4443(10) 0.060(3) Uani 1 1 d U . .
H15C H 0.6264 1.0585 0.4532 0.072 Uiso 1 1 calc R . .
H15D H 0.7308 1.0669 0.5062 0.072 Uiso 1 1 calc R . .
O16B O 0.7189(6) 1.0484(6) 0.3739(5) 0.050(2) Uani 1 1 d U . .
C17B C 0.7535(10) 1.1499(9) 0.4035(9) 0.060(3) Uani 1 1 d U . .
H17C H 0.8122 1.1788 0.4561 0.072 Uiso 1 1 calc R . .
H17D H 0.7053 1.1831 0.4274 0.072 Uiso 1 1 calc R . .
C18B C 0.7738(11) 1.1629(9) 0.3212(9) 0.065(3) Uani 1 1 d U . .
H18C H 0.7154 1.1308 0.2680 0.077 Uiso 1 1 calc R . .
H18D H 0.7908 1.2331 0.3400 0.077 Uiso 1 1 calc R . .
C21B C 0.9203(9) 0.7282(8) 0.3029(9) 0.056(3) Uani 1 1 d U . .
H21C H 0.9345 0.7026 0.2392 0.068 Uiso 1 1 calc R . .
H21D H 0.9182 0.6777 0.3240 0.068 Uiso 1 1 calc R . .
C22B C 0.9991(9) 0.8157(9) 0.3718(9) 0.052(3) Uani 1 1 d U . .
H22C H 0.9865 0.8414 0.4362 0.062 Uiso 1 1 calc R . .
H22D H 1.0595 0.7977 0.3765 0.062 Uiso 1 1 calc R . .
O23B O 1.0080(5) 0.8882(5) 0.3419(5) 0.0427(19) Uani 1 1 d U . .
C24B C 1.0881(8) 0.9704(8) 0.4001(8) 0.046(3) Uani 1 1 d U . .
H24C H 1.1469 0.9494 0.4018 0.055 Uiso 1 1 calc R . .
H24D H 1.0812 1.0025 0.4665 0.055 Uiso 1 1 calc R . .
C25B C 1.0947(8) 1.0396(9) 0.3600(9) 0.052(3) Uani 1 1 d U . .
H25C H 1.1549 1.0923 0.3947 0.063 Uiso 1 1 calc R . .
H25D H 1.0948 1.0056 0.2915 0.063 Uiso 1 1 calc R . .
O26B O 1.0172(5) 1.0789(5) 0.3691(5) 0.0393(18) Uani 1 1 d U . .
C27B C 1.0263(10) 1.1544(9) 0.3397(9) 0.062(3) Uani 1 1 d U . .
H27C H 1.0312 1.1277 0.2724 0.074 Uiso 1 1 calc R . .
H27D H 1.0846 1.2078 0.3807 0.074 Uiso 1 1 calc R . .
C28B C 0.9424(11) 1.1917(9) 0.3483(10) 0.066(3) Uani 1 1 d U . .
H28C H 0.9384 1.2166 0.4158 0.080 Uiso 1 1 calc R . .
H28D H 0.9530 1.2476 0.3347 0.080 Uiso 1 1 calc R . .
C31B C 0.7611(10) 0.6672(8) 0.2033(10) 0.066(4) Uani 1 1 d U . .
H31C H 0.6955 0.6702 0.2073 0.079 Uiso 1 1 calc R . .
H31D H 0.7661 0.6037 0.1974 0.079 Uiso 1 1 calc R . .
C32B C 0.7772(10) 0.6726(8) 0.1151(9) 0.064(4) Uani 1 1 d U . .
H32C H 0.8433 0.6719 0.1113 0.077 Uiso 1 1 calc R . .
H32D H 0.7335 0.6154 0.0576 0.077 Uiso 1 1 calc R . .
O33B O 0.7613(5) 0.7586(5) 0.1171(5) 0.0440(19) Uani 1 1 d U . .
C34B C 0.7635(9) 0.7626(9) 0.0310(8) 0.056(3) Uani 1 1 d U . .
H34C H 0.7195 0.7028 -0.0235 0.067 Uiso 1 1 calc R . .
H34D H 0.8285 0.7665 0.0213 0.067 Uiso 1 1 calc R . .
C35B C 0.7353(9) 0.8485(9) 0.0341(9) 0.061(4) Uani 1 1 d U . .
H35C H 0.7307 0.8470 -0.0292 0.073 Uiso 1 1 calc R . .
H35D H 0.6719 0.8463 0.0476 0.073 Uiso 1 1 calc R . .
O36B O 0.8014(5) 0.9345(5) 0.1048(5) 0.0409(18) Uani 1 1 d U . .
C37B C 0.7695(9) 1.0156(9) 0.1145(8) 0.051(3) Uani 1 1 d U . .
H37C H 0.7096 1.0121 0.1353 0.061 Uiso 1 1 calc R . .
H37D H 0.7569 1.0160 0.0520 0.061 Uiso 1 1 calc R . .
C38B C 0.8428(9) 1.1047(8) 0.1860(8) 0.052(3) Uani 1 1 d U . .
H38C H 0.8286 1.1605 0.1797 0.062 Uiso 1 1 calc R . .
H38D H 0.9051 1.1004 0.1714 0.062 Uiso 1 1 calc R . .
N2B N 0.8507(8) 1.1238(6) 0.2870(7) 0.045(2) Uani 1 1 d U . .
N1C N 0.9942(17) 0.5837(15) 0.4429(14) 0.056(4) Uani 0.65(2) 1 d PDU A 1
H1C1 H 1.0459 0.6301 0.4886 0.084 Uiso 0.65(2) 1 calc PR A 1
H1C2 H 0.9409 0.6030 0.4528 0.084 Uiso 0.65(2) 1 calc PR A 1
C2C C 0.9850(13) 0.4812(12) 0.4486(13) 0.040(4) Uani 0.65(2) 1 d PDU . 1
H2C1 H 0.9189 0.4387 0.4218 0.049 Uiso 0.65(2) 1 calc PR A 1
H2C2 H 1.0279 0.4454 0.4155 0.049 Uiso 0.65(2) 1 calc PR A 1
N1D N 0.981(3) 0.550(3) 0.413(3) 0.056(4) Uani 0.35(2) 1 d PDU A 2
H1D1 H 1.0321 0.5789 0.3992 0.084 Uiso 0.35(2) 1 calc PR A 2
H1D2 H 0.9357 0.5812 0.4144 0.084 Uiso 0.35(2) 1 calc PR A 2
C2D C 1.015(2) 0.554(3) 0.518(2) 0.040(4) Uani 0.35(2) 1 d PDU . 2
H2D1 H 1.0847 0.5818 0.5462 0.049 Uiso 0.35(2) 1 calc PR A 2
H2D2 H 0.9805 0.5881 0.5644 0.049 Uiso 0.35(2) 1 calc PR A 2
N1E N 0.4257(12) 0.5578(11) -0.0787(11) 0.082(5) Uani 0.751(11) 1 d PDU B 1
H1E1 H 0.4392 0.5753 -0.1240 0.123 Uiso 0.751(11) 1 calc PR B 1
H1E2 H 0.3678 0.5652 -0.0696 0.123 Uiso 0.751(11) 1 calc PR B 1
C2E C 0.4954(14) 0.6167(16) 0.0076(14) 0.081(5) Uani 0.751(11) 1 d PDU B 1
H2E1 H 0.5334 0.6748 0.0069 0.097 Uiso 0.751(11) 1 calc PR B 1
H2E2 H 0.5385 0.5805 0.0205 0.097 Uiso 0.751(11) 1 calc PR B 1
C3E C 0.4332(15) 0.6459(18) 0.0852(17) 0.099(6) Uani 0.751(11) 1 d PDU B 1
H3E1 H 0.3981 0.6891 0.0744 0.118 Uiso 0.751(11) 1 calc PR B 1
H3E2 H 0.3853 0.5861 0.0719 0.118 Uiso 0.751(11) 1 calc PR B 1
N4E N 0.4804(13) 0.6909(14) 0.1808(13) 0.100(6) Uani 0.751(11) 1 d PDU B 1
H4E1 H 0.5291 0.7426 0.1934 0.149 Uiso 0.751(11) 1 calc PR B 1
H4E2 H 0.5039 0.6482 0.1949 0.149 Uiso 0.751(11) 1 calc PR B 1
N1F N 0.6182(19) 0.825(2) 0.1774(16) 0.036(8) Uani 0.249(11) 1 d PDU B 2
H1F1 H 0.6710 0.8135 0.2020 0.055 Uiso 0.249(11) 1 calc PR B 2
H1F2 H 0.6147 0.8848 0.2186 0.055 Uiso 0.249(11) 1 calc PRD B 2
C2F C 0.537(2) 0.755(2) 0.164(2) 0.078(10) Uani 0.249(11) 1 d PDU B 2
H2F1 H 0.4815 0.7808 0.1686 0.094 Uiso 0.249(11) 1 calc PRD B 2
H2F2 H 0.5473 0.7333 0.2142 0.094 Uiso 0.249(11) 1 calc PRD B 2
C3F C 0.520(3) 0.666(3) 0.060(3) 0.080(10) Uani 0.249(11) 1 d PDU B 2
H3F1 H 0.5449 0.6919 0.0193 0.096 Uiso 0.249(11) 1 calc PR B 2
H3F2 H 0.5592 0.6234 0.0667 0.096 Uiso 0.249(11) 1 calc PR B 2
N4F N 0.428(3) 0.608(3) 0.013(3) 0.099(6) Uani 0.249(11) 1 d PDU B 2
H4F1 H 0.4102 0.5689 0.0392 0.148 Uiso 0.249(11) 1 calc PR B 2
H4F2 H 0.4247 0.5714 -0.0502 0.148 Uiso 0.249(11) 1 calc PR B 2

loop_
_atom_site_aniso_label
_atom_site_aniso_U_11
_atom_site_aniso_U_22
_atom_site_aniso_U_33
_atom_site_aniso_U_23
_atom_site_aniso_U_13
_atom_site_aniso_U_12
Pd1 0.0246(4) 0.0214(4) 0.0243(4) 0.0095(3) 0.0062(3) 0.0061(3)
Sn1 0.0433(5) 0.0358(4) 0.0270(4) 0.0170(4) 0.0045(4) 0.0119(4)
Sn2 0.0299(4) 0.0373(5) 0.0442(5) 0.0234(4) 0.0108(4) 0.0151(3)
Sn3 0.0263(4) 0.0324(4) 0.0400(5) 0.0162(4) -0.0029(4) -0.0014(3)
Sn4 0.0323(4) 0.0297(4) 0.0344(4) 0.0155(4) 0.0133(4) 0.0080(3)
Sn5 0.0353(4) 0.0256(4) 0.0376(5) 0.0186(4) 0.0107(4) 0.0078(3)
Sn6 0.0375(5) 0.0273(4) 0.0298(4) 0.0112(3) 0.0125(4) 0.0121(3)
Sn7 0.0265(4) 0.0387(5) 0.0406(5) 0.0223(4) 0.0151(4) 0.0106(3)
Sn8 0.0355(5) 0.0248(4) 0.0324(4) 0.0145(3) 0.0090(3) 0.0073(3)
Sn9 0.0402(5) 0.0241(4) 0.0228(4) 0.0059(3) 0.0069(3) 0.0080(3)
K1 0.0290(13) 0.0261(12) 0.0238(12) 0.0118(10) 0.0103(10) 0.0103(10)
N1A 0.033(5) 0.033(5) 0.039(6) -0.002(4) 0.006(4) 0.005(4)
C11A 0.036(7) 0.033(7) 0.074(8) -0.001(5) 0.014(6) -0.008(5)
C12A 0.027(7) 0.053(8) 0.076(8) 0.027(6) 0.022(5) -0.001(5)
O13A 0.033(5) 0.051(5) 0.060(5) 0.029(4) 0.026(4) 0.014(4)
C14A 0.043(7) 0.067(8) 0.063(7) 0.045(6) 0.038(5) 0.030(5)
C15A 0.052(7) 0.081(9) 0.056(7) 0.043(6) 0.033(5) 0.037(5)
O16A 0.050(5) 0.052(5) 0.034(4) 0.020(4) 0.022(4) 0.028(4)
C17A 0.057(7) 0.057(7) 0.031(6) 0.014(5) 0.015(5) 0.038(5)
C18A 0.065(8) 0.039(7) 0.038(7) 0.010(6) 0.005(5) 0.025(5)
C21A 0.040(6) 0.023(6) 0.036(7) -0.005(5) 0.006(4) -0.006(4)
C22A 0.046(6) 0.027(6) 0.051(7) 0.010(5) 0.027(5) 0.013(4)
O23A 0.037(4) 0.026(4) 0.036(4) 0.009(3) 0.008(3) 0.012(3)
C24A 0.054(7) 0.039(5) 0.047(7) 0.028(5) 0.027(5) 0.033(5)
C25A 0.037(6) 0.055(6) 0.031(6) 0.013(5) 0.006(5) 0.034(5)
O26A 0.041(5) 0.046(4) 0.036(5) 0.014(3) 0.006(4) 0.024(4)
C27A 0.031(7) 0.062(7) 0.049(8) -0.005(6) -0.022(6) 0.018(5)
C28A 0.048(8) 0.062(8) 0.044(8) 0.005(5) -0.012(6) 0.022(6)
C31A 0.052(8) 0.066(8) 0.034(7) -0.004(6) -0.010(6) 0.021(5)
C32A 0.082(10) 0.088(9) 0.024(6) 0.022(5) 0.007(6) 0.052(6)
O33A 0.062(6) 0.066(5) 0.035(5) 0.030(4) 0.013(4) 0.029(4)
C34A 0.089(10) 0.104(9) 0.050(7) 0.063(6) 0.038(7) 0.050(7)
C35A 0.072(10) 0.082(8) 0.081(8) 0.073(6) 0.027(7) 0.023(7)
O36A 0.078(6) 0.052(5) 0.059(5) 0.042(4) 0.029(4) 0.027(5)
C37A 0.072(10) 0.045(7) 0.077(8) 0.035(6) 0.025(7) 0.004(7)
C38A 0.058(9) 0.035(7) 0.071(8) 0.014(6) 0.011(6) -0.005(6)
N2A 0.044(6) 0.032(5) 0.042(6) 0.007(4) 0.005(4) 0.015(4)
K2 0.0379(14) 0.0187(11) 0.0244(12) 0.0083(10) 0.0075(10) 0.0082(10)
N1B 0.056(6) 0.024(5) 0.053(5) 0.021(4) -0.009(4) 0.003(4)
C11B 0.069(9) 0.045(7) 0.081(8) 0.052(7) 0.003(7) 0.000(6)
C12B 0.049(8) 0.073(8) 0.079(10) 0.059(8) 0.006(7) -0.007(6)
O13B 0.034(4) 0.063(5) 0.061(5) 0.050(5) 0.016(4) 0.006(4)
C14B 0.037(7) 0.110(9) 0.068(9) 0.062(9) 0.026(7) 0.028(7)
C15B 0.042(8) 0.106(9) 0.068(9) 0.058(9) 0.026(7) 0.046(7)
O16B 0.078(6) 0.058(5) 0.040(5) 0.030(4) 0.031(4) 0.048(5)
C17B 0.105(10) 0.050(6) 0.046(7) 0.022(6) 0.036(7) 0.060(7)
C18B 0.122(10) 0.047(8) 0.058(8) 0.033(7) 0.040(8) 0.062(8)
C21B 0.073(7) 0.032(6) 0.064(9) 0.025(6) -0.004(6) 0.022(5)
C22B 0.052(7) 0.060(7) 0.043(8) 0.024(6) -0.001(6) 0.026(5)
O23B 0.038(5) 0.040(4) 0.036(5) 0.009(4) -0.003(4) 0.011(3)
C24B 0.026(6) 0.055(7) 0.036(7) 0.003(5) 0.004(5) 0.014(5)
C25B 0.037(7) 0.053(7) 0.042(7) 0.005(6) 0.014(6) -0.004(5)
O26B 0.038(5) 0.033(4) 0.039(5) 0.013(4) 0.018(4) -0.005(3)
C27B 0.079(8) 0.047(8) 0.050(8) 0.029(7) 0.018(7) -0.016(6)
C28B 0.106(8) 0.028(7) 0.064(8) 0.029(6) 0.018(7) 0.001(5)
C31B 0.074(9) 0.014(6) 0.082(7) 0.013(5) -0.017(7) 0.003(6)
C32B 0.065(9) 0.027(6) 0.055(7) -0.012(5) -0.017(7) 0.015(6)
O33B 0.040(5) 0.032(4) 0.040(5) 0.004(4) -0.005(4) 0.008(4)
C34B 0.053(8) 0.047(6) 0.031(6) -0.007(5) 0.009(6) -0.004(6)
C35B 0.065(9) 0.063(7) 0.036(7) 0.025(6) -0.011(6) -0.011(6)
O36B 0.045(5) 0.041(4) 0.024(4) 0.008(3) 0.009(3) 0.002(3)
C37B 0.062(9) 0.070(7) 0.038(6) 0.038(6) 0.018(6) 0.026(6)
C38B 0.079(9) 0.045(6) 0.053(6) 0.036(5) 0.029(6) 0.027(6)
N2B 0.086(7) 0.020(5) 0.039(5) 0.018(4) 0.022(5) 0.021(4)
N1C 0.056(6) 0.057(8) 0.061(7) 0.031(6) 0.018(5) 0.018(6)
C2C 0.034(6) 0.038(6) 0.036(6) 0.006(4) 0.009(5) 0.007(5)
N1D 0.056(6) 0.057(8) 0.061(7) 0.031(6) 0.018(5) 0.018(6)
C2D 0.034(6) 0.038(6) 0.036(6) 0.006(4) 0.009(5) 0.007(5)
N1E 0.101(9) 0.082(9) 0.067(7) 0.046(6) 0.013(6) 0.012(7)
C2E 0.067(9) 0.078(10) 0.092(8) 0.035(7) 0.013(6) 0.028(8)
C3E 0.097(8) 0.104(8) 0.088(7) 0.039(6) 0.031(6) 0.019(6)
N4E 0.098(10) 0.110(10) 0.096(7) 0.059(7) 0.021(7) 0.014(7)
N1F 0.040(11) 0.052(10) 0.034(11) 0.028(8) 0.011(8) 0.030(7)
C2F 0.079(13) 0.079(12) 0.082(11) 0.044(8) 0.025(9) 0.016(8)
C3F 0.086(11) 0.069(12) 0.085(12) 0.040(8) 0.017(10) 0.017(9)
N4F 0.097(8) 0.104(8) 0.088(7) 0.039(6) 0.031(6) 0.019(6)

loop_
_atom_type_symbol
_atom_type_description
_atom_type_scat_dispersion_real
_atom_type_scat_dispersion_imag
_atom_type_scat_source
C C 0.0033 0.0016 'International Tables Vol C Tables 4.2.6.8 and 6.1.1.4'
H H 0.0000 0.0000 'International Tables Vol C Tables 4.2.6.8 and 6.1.1.4'
N N 0.0061 0.0033 'International Tables Vol C Tables 4.2.6.8 and 6.1.1.4'
K K 0.2009 0.2494 'International Tables Vol C Tables 4.2.6.8 and 6.1.1.4'
Sn Sn -0.6537 1.4246 'International Tables Vol C Tables 4.2.6.8 and 6.1.1.4'
Pd Pd -0.9988 1.0072 'International Tables Vol C Tables 4.2.6.8 and 6.1.1.4'
O O 0.0106 0.0060 'International Tables Vol C Tables 4.2.6.8 and 6.1.1.4'

loop_
_geom_angle_atom_site_label_1
_geom_angle_atom_site_label_2
_geom_angle_atom_site_label_3
_geom_angle
_geom_angle_site_symmetry_1
_geom_angle_site_symmetry_3
_geom_angle_publ_flag
Sn5 Pd1 Sn1 64.79(3) . . ?
Sn5 Pd1 Sn8 173.30(4) . . ?
Sn1 Pd1 Sn8 121.06(3) . . ?
Sn5 Pd1 Sn2 64.33(3) . . ?
Sn1 Pd1 Sn2 63.08(3) . . ?
Sn8 Pd1 Sn2 120.50(3) . . ?
Sn5 Pd1 Sn3 117.84(3) . . ?
Sn1 Pd1 Sn3 63.50(3) . . ?
Sn8 Pd1 Sn3 68.79(3) . . ?
Sn2 Pd1 Sn3 62.99(3) . . ?
Sn5 Pd1 Sn4 66.60(3) . . ?
Sn1 Pd1 Sn4 68.90(3) . . ?
Sn8 Pd1 Sn4 111.52(3) . . ?
Sn2 Pd1 Sn4 121.72(3) . . ?
Sn3 Pd1 Sn4 120.14(3) . . ?
Sn5 Pd1 Sn9 117.76(3) . . ?
Sn1 Pd1 Sn9 64.07(3) . . ?
Sn8 Pd1 Sn9 65.16(3) . . ?
Sn2 Pd1 Sn9 116.83(3) . . ?
Sn3 Pd1 Sn9 64.07(3) . . ?
Sn4 Pd1 Sn9 63.66(3) . . ?
Sn5 Pd1 Sn7 116.79(3) . . ?
Sn1 Pd1 Sn7 117.43(3) . . ?
Sn8 Pd1 Sn7 64.42(3) . . ?
Sn2 Pd1 Sn7 64.33(3) . . ?
Sn3 Pd1 Sn7 63.97(3) . . ?
Sn4 Pd1 Sn7 173.48(4) . . ?
Sn9 Pd1 Sn7 116.84(3) . . ?
Sn5 Pd1 Sn6 65.22(3) . . ?
Sn1 Pd1 Sn6 121.54(3) . . ?
Sn8 Pd1 Sn6 111.26(3) . . ?
Sn2 Pd1 Sn6 69.29(3) . . ?
Sn3 Pd1 Sn6 120.12(3) . . ?
Sn4 Pd1 Sn6 114.77(3) . . ?
Sn9 Pd1 Sn6 173.77(4) . . ?
Sn7 Pd1 Sn6 63.97(3) . . ?
Pd1 Sn1 Sn2 58.64(3) . . ?
Pd1 Sn1 Sn3 58.47(3) . . ?
Sn2 Sn1 Sn3 59.86(3) . . ?
Pd1 Sn1 Sn9 58.24(2) . . ?
Sn2 Sn1 Sn9 108.31(3) . . ?
Sn3 Sn1 Sn9 60.44(2) . . ?
Pd1 Sn1 Sn5 57.35(2) . . ?
Sn2 Sn1 Sn5 60.34(3) . . ?
Sn3 Sn1 Sn5 107.48(3) . . ?
Sn9 Sn1 Sn5 106.84(3) . . ?
Pd1 Sn1 Sn4 55.80(2) . . ?
Sn2 Sn1 Sn4 106.99(3) . . ?
Sn3 Sn1 Sn4 105.41(3) . . ?
Sn9 Sn1 Sn4 57.60(2) . . ?
Sn5 Sn1 Sn4 59.71(2) . . ?
Pd1 Sn2 Sn1 58.27(3) . . ?
Pd1 Sn2 Sn3 58.54(2) . . ?
Sn1 Sn2 Sn3 60.38(3) . . ?
Pd1 Sn2 Sn5 57.40(2) . . ?
Sn1 Sn2 Sn5 60.77(3) . . ?
Sn3 Sn2 Sn5 108.23(3) . . ?
Pd1 Sn2 Sn7 57.94(2) . . ?
Sn1 Sn2 Sn7 108.06(3) . . ?
Sn3 Sn2 Sn7 60.33(2) . . ?
Sn5 Sn2 Sn7 105.97(3) . . ?
Pd1 Sn2 Sn6 55.46(2) . . ?
Sn1 Sn2 Sn6 106.00(3) . . ?
Sn3 Sn2 Sn6 105.22(3) . . ?
Sn5 Sn2 Sn6 58.37(2) . . ?
Sn7 Sn2 Sn6 57.48(2) . . ?
Pd1 Sn3 Sn2 58.47(2) . . ?
Pd1 Sn3 Sn1 58.03(3) . . ?
Sn2 Sn3 Sn1 59.76(2) . . ?
Pd1 Sn3 Sn7 58.08(2) . . ?
Sn2 Sn3 Sn7 60.80(2) . . ?
Sn1 Sn3 Sn7 107.94(3) . . ?
Pd1 Sn3 Sn9 58.02(2) . . ?
Sn2 Sn3 Sn9 108.03(3) . . ?
Sn1 Sn3 Sn9 60.21(2) . . ?
Sn7 Sn3 Sn9 107.06(3) . . ?
Pd1 Sn3 Sn8 55.45(2) . . ?
Sn2 Sn3 Sn8 105.74(3) . . ?
Sn1 Sn3 Sn8 105.49(3) . . ?
Sn7 Sn3 Sn8 58.15(2) . . ?
Sn9 Sn3 Sn8 58.76(2) . . ?
Pd1 Sn4 Sn9 58.17(2) . . ?
Pd1 Sn4 Sn7 105.65(3) . 2_666 ?
Sn9 Sn4 Sn7 113.01(3) . 2_666 ?
Pd1 Sn4 Sn5 56.19(2) . . ?
Sn9 Sn4 Sn5 104.93(3) . . ?
Sn7 Sn4 Sn5 115.89(3) 2_666 . ?
Pd1 Sn4 Sn8 72.16(3) . 2_666 ?
Sn9 Sn4 Sn8 125.35(3) . 2_666 ?
Sn7 Sn4 Sn8 58.37(2) 2_666 2_666 ?
Sn5 Sn4 Sn8 57.58(2) . 2_666 ?
Pd1 Sn4 Sn1 55.30(2) . . ?
Sn9 Sn4 Sn1 57.85(2) . . ?
Sn7 Sn4 Sn1 160.88(3) 2_666 . ?
Sn5 Sn4 Sn1 57.14(2) . . ?
Sn8 Sn4 Sn1 111.16(3) 2_666 . ?
Pd1 Sn5 Sn2 58.27(2) . . ?
Pd1 Sn5 Sn1 57.86(2) . . ?
Sn2 Sn5 Sn1 58.89(2) . . ?
Pd1 Sn5 Sn8 74.90(3) . 2_666 ?
Sn2 Sn5 Sn8 122.95(3) . 2_666 ?
Sn1 Sn5 Sn8 121.06(3) . 2_666 ?
Pd1 Sn5 Sn6 57.93(2) . . ?
Sn2 Sn5 Sn6 64.48(2) . . ?
Sn1 Sn5 Sn6 109.29(3) . . ?
Sn8 Sn5 Sn6 63.72(2) 2_666 . ?
Pd1 Sn5 Sn4 57.21(2) . . ?
Sn2 Sn5 Sn4 108.56(3) . . ?
Sn1 Sn5 Sn4 63.15(2) . . ?
Sn8 Sn5 Sn4 62.29(2) 2_666 . ?
Sn6 Sn5 Sn4 102.29(3) . . ?
Pd1 Sn6 Sn7 58.01(3) . . ?
Pd1 Sn6 Sn9 105.06(3) . 2_666 ?
Sn7 Sn6 Sn9 112.33(3) . 2_666 ?
Pd1 Sn6 Sn5 56.85(2) . . ?
Sn7 Sn6 Sn5 105.23(3) . . ?
Sn9 Sn6 Sn5 116.18(3) 2_666 . ?
Pd1 Sn6 Sn8 71.61(3) . 2_666 ?
Sn7 Sn6 Sn8 124.60(3) . 2_666 ?
Sn9 Sn6 Sn8 58.53(2) 2_666 2_666 ?
Sn5 Sn6 Sn8 57.74(2) . 2_666 ?
Pd1 Sn6 Sn2 55.25(2) . . ?
Sn7 Sn6 Sn2 57.83(2) . . ?
Sn9 Sn6 Sn2 160.22(3) 2_666 . ?
Sn5 Sn6 Sn2 57.15(2) . . ?
Sn8 Sn6 Sn2 110.82(3) 2_666 . ?
Pd1 Sn7 Sn3 57.95(3) . . ?
Pd1 Sn7 Sn6 58.03(2) . . ?
Sn3 Sn7 Sn6 109.72(3) . . ?
Pd1 Sn7 Sn8 57.56(2) . . ?
Sn3 Sn7 Sn8 64.11(2) . . ?
Sn6 Sn7 Sn8 101.76(3) . . ?
Pd1 Sn7 Sn2 57.73(2) . . ?
Sn3 Sn7 Sn2 58.87(2) . . ?
Sn6 Sn7 Sn2 64.69(3) . . ?
Sn8 Sn7 Sn2 108.87(3) . . ?
Pd1 Sn7 Sn4 80.74(3) . 2_666 ?
Sn3 Sn7 Sn4 124.84(3) . 2_666 ?
Sn6 Sn7 Sn4 67.30(3) . 2_666 ?
Sn8 Sn7 Sn4 63.15(2) . 2_666 ?
Sn2 Sn7 Sn4 128.06(3) . 2_666 ?
Pd1 Sn8 Sn5 111.72(3) . 2_666 ?
Pd1 Sn8 Sn7 58.02(2) . . ?
Sn5 Sn8 Sn7 118.55(3) 2_666 . ?
Pd1 Sn8 Sn9 57.64(2) . . ?
Sn5 Sn8 Sn9 116.46(3) 2_666 . ?
Sn7 Sn8 Sn9 105.69(3) . . ?
Pd1 Sn8 Sn4 78.53(3) . 2_666 ?
Sn5 Sn8 Sn4 60.13(2) 2_666 2_666 ?
Sn7 Sn8 Sn4 58.48(2) . 2_666 ?
Sn9 Sn8 Sn4 131.99(3) . 2_666 ?
Pd1 Sn8 Sn3 55.75(2) . . ?
Sn5 Sn8 Sn3 167.42(3) 2_666 . ?
Sn7 Sn8 Sn3 57.74(2) . . ?
Sn9 Sn8 Sn3 57.54(2) . . ?
Sn4 Sn8 Sn3 114.27(3) 2_666 . ?
Pd1 Sn8 Sn6 78.45(3) . 2_666 ?
Sn5 Sn8 Sn6 58.53(2) 2_666 2_666 ?
Sn7 Sn8 Sn6 132.46(3) . 2_666 ?
Sn9 Sn8 Sn6 58.02(2) . 2_666 ?
Sn4 Sn8 Sn6 97.48(3) 2_666 2_666 ?
Sn3 Sn8 Sn6 113.79(3) . 2_666 ?
Pd1 Sn9 Sn4 58.17(2) . . ?
Pd1 Sn9 Sn1 57.69(2) . . ?
Sn4 Sn9 Sn1 64.55(3) . . ?
Pd1 Sn9 Sn3 57.91(2) . . ?
Sn4 Sn9 Sn3 109.97(3) . . ?
Sn1 Sn9 Sn3 59.35(2) . . ?
Pd1 Sn9 Sn6 81.10(3) . 2_666 ?
Sn4 Sn9 Sn6 67.34(3) . 2_666 ?
Sn1 Sn9 Sn6 128.09(3) . 2_666 ?
Sn3 Sn9 Sn6 124.93(3) . 2_666 ?
Pd1 Sn9 Sn8 57.20(2) . . ?
Sn4 Sn9 Sn8 101.55(3) . . ?
Sn1 Sn9 Sn8 108.64(3) . . ?
Sn3 Sn9 Sn8 63.70(2) . . ?
Sn6 Sn9 Sn8 63.46(2) 2_666 . ?
O16A K1 O33A 127.8(2) . . ?
O16A K1 O23A 135.0(2) . . ?
O33A K1 O23A 93.1(2) . . ?
O16A K1 O26A 96.6(2) . . ?
O33A K1 O26A 130.7(2) . . ?
O23A K1 O26A 59.4(2) . . ?
O16A K1 O36A 104.3(2) . . ?
O33A K1 O36A 59.7(2) . . ?
O23A K1 O36A 113.6(2) . . ?
O26A K1 O36A 92.7(2) . . ?
O16A K1 O13A 59.8(2) . . ?
O33A K1 O13A 103.4(2) . . ?
O23A K1 O13A 96.7(2) . . ?
O26A K1 O13A 118.8(2) . . ?
O36A K1 O13A 144.9(2) . . ?
O16A K1 N1A 119.2(3) . . ?
O33A K1 N1A 60.7(3) . . ?
O23A K1 N1A 60.8(2) . . ?
O26A K1 N1A 119.4(2) . . ?
O36A K1 N1A 119.5(3) . . ?
O13A K1 N1A 60.1(2) . . ?
O16A K1 N2A 60.4(3) . . ?
O33A K1 N2A 119.0(3) . . ?
O23A K1 N2A 119.9(2) . . ?
O26A K1 N2A 61.3(2) . . ?
O36A K1 N2A 60.3(3) . . ?
O13A K1 N2A 119.6(3) . . ?
N1A K1 N2A 179.3(3) . . ?
C31A N1A C11A 110.8(10) . . ?
C31A N1A C21A 109.8(9) . . ?
C11A N1A C21A 109.0(9) . . ?
C31A N1A K1 108.1(7) . . ?
C11A N1A K1 110.4(7) . . ?
C21A N1A K1 108.7(6) . . ?
N1A C11A C12A 113.2(10) . . ?
N1A C11A H11A 108.9 . . ?
C12A C11A H11A 108.9 . . ?
N1A C11A H11B 108.9 . . ?
C12A C11A H11B 108.9 . . ?
H11A C11A H11B 107.7 . . ?
O13A C12A C11A 109.9(10) . . ?
O13A C12A H12A 109.7 . . ?
C11A C12A H12A 109.7 . . ?
O13A C12A H12B 109.7 . . ?
C11A C12A H12B 109.7 . . ?
H12A C12A H12B 108.2 . . ?
C12A O13A C14A 110.9(9) . . ?
C12A O13A K1 115.1(6) . . ?
C14A O13A K1 113.2(6) . . ?
O13A C14A C15A 108.7(9) . . ?
O13A C14A H14A 109.9 . . ?
C15A C14A H14A 109.9 . . ?
O13A C14A H14B 109.9 . . ?
C15A C14A H14B 109.9 . . ?
H14A C14A H14B 108.3 . . ?
O16A C15A C14A 111.8(10) . . ?
O16A C15A H15A 109.3 . . ?
C14A C15A H15A 109.3 . . ?
O16A C15A H15B 109.3 . . ?
C14A C15A H15B 109.3 . . ?
H15A C15A H15B 107.9 . . ?
C17A O16A C15A 112.7(9) . . ?
C17A O16A K1 120.7(6) . . ?
C15A O16A K1 116.1(7) . . ?
O16A C17A C18A 109.7(9) . . ?
O16A C17A H17A 109.7 . . ?
C18A C17A H17A 109.7 . . ?
O16A C17A H17B 109.7 . . ?
C18A C17A H17B 109.7 . . ?
H17A C17A H17B 108.2 . . ?
N2A C18A C17A 116.4(9) . . ?
N2A C18A H18A 108.2 . . ?
C17A C18A H18A 108.2 . . ?
N2A C18A H18B 108.2 . . ?
C17A C18A H18B 108.2 . . ?
H18A C18A H18B 107.4 . . ?
N1A C21A C22A 113.9(9) . . ?
N1A C21A H21A 108.8 . . ?
C22A C21A H21A 108.8 . . ?
N1A C21A H21B 108.8 . . ?
C22A C21A H21B 108.8 . . ?
H21A C21A H21B 107.7 . . ?
O23A C22A C21A 109.3(9) . . ?
O23A C22A H22A 109.8 . . ?
C21A C22A H22A 109.8 . . ?
O23A C22A H22B 109.8 . . ?
C21A C22A H22B 109.8 . . ?
H22A C22A H22B 108.3 . . ?
C24A O23A C22A 112.4(8) . . ?
C24A O23A K1 115.9(6) . . ?
C22A O23A K1 115.6(6) . . ?
O23A C24A C25A 110.2(8) . . ?
O23A C24A H24A 109.6 . . ?
C25A C24A H24A 109.6 . . ?
O23A C24A H24B 109.6 . . ?
C25A C24A H24B 109.6 . . ?
H24A C24A H24B 108.1 . . ?
O26A C25A C24A 108.8(9) . . ?
O26A C25A H25A 109.9 . . ?
C24A C25A H25A 109.9 . . ?
O26A C25A H25B 109.9 . . ?
C24A C25A H25B 109.9 . . ?
H25A C25A H25B 108.3 . . ?
C27A O26A C25A 110.5(9) . . ?
C27A O26A K1 115.6(6) . . ?
C25A O26A K1 114.0(6) . . ?
O26A C27A C28A 109.3(10) . . ?
O26A C27A H27A 109.8 . . ?
C28A C27A H27A 109.8 . . ?
O26A C27A H27B 109.8 . . ?
C28A C27A H27B 109.8 . . ?
H27A C27A H27B 108.3 . . ?
N2A C28A C27A 113.7(10) . . ?
N2A C28A H28A 108.8 . . ?
C27A C28A H28A 108.8 . . ?
N2A C28A H28B 108.8 . . ?
C27A C28A H28B 108.8 . . ?
H28A C28A H28B 107.7 . . ?
N1A C31A C32A 115.4(10) . . ?
N1A C31A H31A 108.4 . . ?
C32A C31A H31A 108.4 . . ?
N1A C31A H31B 108.4 . . ?
C32A C31A H31B 108.4 . . ?
H31A C31A H31B 107.5 . . ?
O33A C32A C31A 110.9(10) . . ?
O33A C32A H32A 109.5 . . ?
C31A C32A H32A 109.5 . . ?
O33A C32A H32B 109.5 . . ?
C31A C32A H32B 109.5 . . ?
H32A C32A H32B 108.0 . . ?
C34A O33A C32A 113.1(10) . . ?
C34A O33A K1 113.5(7) . . ?
C32A O33A K1 119.4(7) . . ?
O33A C34A C35A 110.9(10) . . ?
O33A C34A H34A 109.5 . . ?
C35A C34A H34A 109.5 . . ?
O33A C34A H34B 109.5 . . ?
C35A C34A H34B 109.5 . . ?
H34A C34A H34B 108.0 . . ?
O36A C35A C34A 111.7(10) . . ?
O36A C35A H35A 109.3 . . ?
C34A C35A H35A 109.3 . . ?
O36A C35A H35B 109.3 . . ?
C34A C35A H35B 109.3 . . ?
H35A C35A H35B 107.9 . . ?
C37A O36A C35A 113.7(10) . . ?
C37A O36A K1 111.3(7) . . ?
C35A O36A K1 114.2(7) . . ?
O36A C37A C38A 110.3(11) . . ?
O36A C37A H37A 109.6 . . ?
C38A C37A H37A 109.6 . . ?
O36A C37A H37B 109.6 . . ?
C38A C37A H37B 109.6 . . ?
H37A C37A H37B 108.1 . . ?
N2A C38A C37A 113.6(10) . . ?
N2A C38A H38A 108.8 . . ?
C37A C38A H38A 108.8 . . ?
N2A C38A H38B 108.8 . . ?
C37A C38A H38B 108.8 . . ?
H38A C38A H38B 107.7 . . ?
C38A N2A C18A 110.4(9) . . ?
C38A N2A C28A 110.2(10) . . ?
C18A N2A C28A 111.0(9) . . ?
C38A N2A K1 109.9(7) . . ?
C18A N2A K1 107.4(7) . . ?
C28A N2A K1 107.9(6) . . ?
O33B K2 O13B 99.9(2) . . ?
O33B K2 O16B 120.9(2) . . ?
O13B K2 O16B 59.5(2) . . ?
O33B K2 O23B 95.3(2) . . ?
O13B K2 O23B 99.7(2) . . ?
O16B K2 O23B 139.6(2) . . ?
O33B K2 O26B 133.8(2) . . ?
O13B K2 O26B 120.8(2) . . ?
O16B K2 O26B 99.5(2) . . ?
O23B K2 O26B 59.4(2) . . ?
O33B K2 O36B 59.7(2) . . ?
O13B K2 O36B 138.6(2) . . ?
O16B K2 O36B 98.3(2) . . ?
O23B K2 O36B 116.6(2) . . ?
O26B K2 O36B 95.6(2) . . ?
O33B K2 N1B 61.0(2) . . ?
O13B K2 N1B 62.0(3) . . ?
O16B K2 N1B 120.7(3) . . ?
O23B K2 N1B 59.5(2) . . ?
O26B K2 N1B 118.0(2) . . ?
O36B K2 N1B 119.7(2) . . ?
O33B K2 N2B 120.3(2) . . ?
O13B K2 N2B 118.0(3) . . ?
O16B K2 N2B 59.6(3) . . ?
O23B K2 N2B 119.3(3) . . ?
O26B K2 N2B 60.6(3) . . ?
O36B K2 N2B 61.4(2) . . ?
N1B K2 N2B 178.5(3) . . ?
C21B N1B C11B 109.8(10) . . ?
C21B N1B C31B 111.1(10) . . ?
C11B N1B C31B 110.2(10) . . ?
C21B N1B K2 111.5(7) . . ?
C11B N1B K2 106.8(7) . . ?
C31B N1B K2 107.3(6) . . ?
N1B C11B C12B 116.8(10) . . ?
N1B C11B H11C 108.1 . . ?
C12B C11B H11C 108.1 . . ?
N1B C11B H11D 108.1 . . ?
C12B C11B H11D 108.1 . . ?
H11C C11B H11D 107.3 . . ?
O13B C12B C11B 111.6(10) . . ?
O13B C12B H12C 109.3 . . ?
C11B C12B H12C 109.3 . . ?
O13B C12B H12D 109.3 . . ?
C11B C12B H12D 109.3 . . ?
H12C C12B H12D 108.0 . . ?
C14B O13B C12B 112.3(9) . . ?
C14B O13B K2 113.7(6) . . ?
C12B O13B K2 115.3(7) . . ?
O13B C14B C15B 110.4(10) . . ?
O13B C14B H14C 109.6 . . ?
C15B C14B H14C 109.6 . . ?
O13B C14B H14D 109.6 . . ?
C15B C14B H14D 109.6 . . ?
H14C C14B H14D 108.1 . . ?
O16B C15B C14B 110.7(11) . . ?
O16B C15B H15C 109.5 . . ?
C14B C15B H15C 109.5 . . ?
O16B C15B H15D 109.5 . . ?
C14B C15B H15D 109.5 . . ?
H15C C15B H15D 108.1 . . ?
C15B O16B C17B 111.5(9) . . ?
C15B O16B K2 116.6(6) . . ?
C17B O16B K2 115.7(7) . . ?
O16B C17B C18B 109.3(9) . . ?
O16B C17B H17C 109.8 . . ?
C18B C17B H17C 109.8 . . ?
O16B C17B H17D 109.8 . . ?
C18B C17B H17D 109.8 . . ?
H17C C17B H17D 108.3 . . ?
N2B C18B C17B 113.4(10) . . ?
N2B C18B H18C 108.9 . . ?
C17B C18B H18C 108.9 . . ?
N2B C18B H18D 108.9 . . ?
C17B C18B H18D 108.9 . . ?
H18C C18B H18D 107.7 . . ?
N1B C21B C22B 114.5(10) . . ?
N1B C21B H21C 108.6 . . ?
C22B C21B H21C 108.6 . . ?
N1B C21B H21D 108.6 . . ?
C22B C21B H21D 108.6 . . ?
H21C C21B H21D 107.6 . . ?
O23B C22B C21B 110.6(9) . . ?
O23B C22B H22C 109.5 . . ?
C21B C22B H22C 109.5 . . ?
O23B C22B H22D 109.5 . . ?
C21B C22B H22D 109.5 . . ?
H22C C22B H22D 108.1 . . ?
C22B O23B C24B 113.4(9) . . ?
C22B O23B K2 117.0(6) . . ?
C24B O23B K2 114.9(6) . . ?
O23B C24B C25B 109.5(9) . . ?
O23B C24B H24C 109.8 . . ?
C25B C24B H24C 109.8 . . ?
O23B C24B H24D 109.8 . . ?
C25B C24B H24D 109.8 . . ?
H24C C24B H24D 108.2 . . ?
O26B C25B C24B 109.7(9) . . ?
O26B C25B H25C 109.7 . . ?
C24B C25B H25C 109.7 . . ?
O26B C25B H25D 109.7 . . ?
C24B C25B H25D 109.7 . . ?
H25C C25B H25D 108.2 . . ?
C25B O26B C27B 111.3(9) . . ?
C25B O26B K2 112.8(6) . . ?
C27B O26B K2 115.9(7) . . ?
O26B C27B C28B 109.2(10) . . ?
O26B C27B H27C 109.8 . . ?
C28B C27B H27C 109.8 . . ?
O26B C27B H27D 109.8 . . ?
C28B C27B H27D 109.8 . . ?
H27C C27B H27D 108.3 . . ?
N2B C28B C27B 117.0(11) . . ?
N2B C28B H28C 108.1 . . ?
C27B C28B H28C 108.1 . . ?
N2B C28B H28D 108.1 . . ?
C27B C28B H28D 108.1 . . ?
H28C C28B H28D 107.3 . . ?
N1B C31B C32B 114.0(11) . . ?
N1B C31B H31C 108.7 . . ?
C32B C31B H31C 108.7 . . ?
N1B C31B H31D 108.7 . . ?
C32B C31B H31D 108.7 . . ?
H31C C31B H31D 107.6 . . ?
O33B C32B C31B 110.1(10) . . ?
O33B C32B H32C 109.6 . . ?
C31B C32B H32C 109.6 . . ?
O33B C32B H32D 109.6 . . ?
C31B C32B H32D 109.6 . . ?
H32C C32B H32D 108.1 . . ?
C34B O33B C32B 113.2(9) . . ?
C34B O33B K2 117.2(6) . . ?
C32B O33B K2 118.5(6) . . ?
O33B C34B C35B 110.2(10) . . ?
O33B C34B H34C 109.6 . . ?
C35B C34B H34C 109.6 . . ?
O33B C34B H34D 109.6 . . ?
C35B C34B H34D 109.6 . . ?
H34C C34B H34D 108.1 . . ?
O36B C35B C34B 110.9(10) . . ?
O36B C35B H35C 109.5 . . ?
C34B C35B H35C 109.5 . . ?
O36B C35B H35D 109.5 . . ?
C34B C35B H35D 109.5 . . ?
H35C C35B H35D 108.0 . . ?
C35B O36B C37B 110.8(9) . . ?
C35B O36B K2 111.0(6) . . ?
C37B O36B K2 109.8(6) . . ?
O36B C37B C38B 109.2(10) . . ?
O36B C37B H37C 109.8 . . ?
C38B C37B H37C 109.8 . . ?
O36B C37B H37D 109.8 . . ?
C38B C37B H37D 109.8 . . ?
H37C C37B H37D 108.3 . . ?
C37B C38B N2B 114.4(10) . . ?
C37B C38B H38C 108.6 . . ?
N2B C38B H38C 108.6 . . ?
C37B C38B H38D 108.6 . . ?
N2B C38B H38D 108.6 . . ?
H38C C38B H38D 107.6 . . ?
C28B N2B C18B 109.9(10) . . ?
C28B N2B C38B 110.5(10) . . ?
C18B N2B C38B 110.0(9) . . ?
C28B N2B K2 109.0(7) . . ?
C18B N2B K2 110.7(7) . . ?
C38B N2B K2 106.7(6) . . ?
C2C C2C N1C 99.9(17) 2_766 . ?
C2D C2D N1D 96(3) 2_766 . ?
N1E C2E C3E 102.6(16) . . ?
N4E C3E C2E 117.8(18) . . ?
N1F C2F C3F 107(2) . . ?
N4F C3F C2F 118(2) . . ?

loop_
_geom_bond_atom_site_label_1
_geom_bond_atom_site_label_2
_geom_bond_distance
_geom_bond_site_symmetry_2
_geom_bond_publ_flag
Pd1 Sn5 2.8485(10) . ?
Pd1 Sn1 2.8646(11) . ?
Pd1 Sn8 2.8681(10) . ?
Pd1 Sn2 2.8760(11) . ?
Pd1 Sn3 2.8784(10) . ?
Pd1 Sn4 2.8819(11) . ?
Pd1 Sn9 2.8820(10) . ?
Pd1 Sn7 2.8824(11) . ?
Pd1 Sn6 2.8831(11) . ?
Sn1 Sn2 3.0030(11) . ?
Sn1 Sn3 3.0219(11) . ?
Sn1 Sn9 3.0482(10) . ?
Sn1 Sn5 3.0609(11) . ?
Sn1 Sn4 3.2508(11) . ?
Sn2 Sn3 3.0062(11) . ?
Sn2 Sn5 3.0477(11) . ?
Sn2 Sn7 3.0654(10) . ?
Sn2 Sn6 3.2740(11) . ?
Sn3 Sn7 3.0514(11) . ?
Sn3 Sn9 3.0555(11) . ?
Sn3 Sn8 3.2463(10) . ?
Sn4 Sn9 3.0398(10) . ?
Sn4 Sn7 3.0689(11) 2_666 ?
Sn4 Sn5 3.1463(10) . ?
Sn4 Sn8 3.2120(10) 2_666 ?
Sn5 Sn8 3.0628(11) 2_666 ?
Sn5 Sn6 3.0892(11) . ?
Sn6 Sn7 3.0538(11) . ?
Sn6 Sn9 3.0792(11) 2_666 ?
Sn6 Sn8 3.2475(10) 2_666 ?
Sn7 Sn8 3.0652(10) . ?
Sn7 Sn4 3.0689(11) 2_666 ?
Sn8 Sn5 3.0629(11) 2_666 ?
Sn8 Sn9 3.0962(10) . ?
Sn8 Sn4 3.2120(10) 2_666 ?
Sn8 Sn6 3.2476(10) 2_666 ?
Sn9 Sn6 3.0792(11) 2_666 ?
K1 O16A 2.787(7) . ?
K1 O33A 2.819(8) . ?
K1 O23A 2.830(7) . ?
K1 O26A 2.838(7) . ?
K1 O36A 2.868(8) . ?
K1 O13A 2.875(7) . ?
K1 N1A 2.983(9) . ?
K1 N2A 3.011(9) . ?
N1A C31A 1.461(15) . ?
N1A C11A 1.468(14) . ?
N1A C21A 1.470(13) . ?
C11A C12A 1.500(16) . ?
C11A H11A 0.9900 . ?
C11A H11B 0.9900 . ?
C12A O13A 1.392(13) . ?
C12A H12A 0.9900 . ?
C12A H12B 0.9900 . ?
O13A C14A 1.418(13) . ?
C14A C15A 1.472(16) . ?
C14A H14A 0.9900 . ?
C14A H14B 0.9900 . ?
C15A O16A 1.413(13) . ?
C15A H15A 0.9900 . ?
C15A H15B 0.9900 . ?
O16A C17A 1.398(13) . ?
C17A C18A 1.488(16) . ?
C17A H17A 0.9900 . ?
C17A H17B 0.9900 . ?
C18A N2A 1.461(14) . ?
C18A H18A 0.9900 . ?
C18A H18B 0.9900 . ?
C21A C22A 1.487(15) . ?
C21A H21A 0.9900 . ?
C21A H21B 0.9900 . ?
C22A O23A 1.419(12) . ?
C22A H22A 0.9900 . ?
C22A H22B 0.9900 . ?
O23A C24A 1.398(12) . ?
C24A C25A 1.476(15) . ?
C24A H24A 0.9900 . ?
C24A H24B 0.9900 . ?
C25A O26A 1.429(11) . ?
C25A H25A 0.9900 . ?
C25A H25B 0.9900 . ?
O26A C27A 1.423(13) . ?
C27A C28A 1.515(16) . ?
C27A H27A 0.9900 . ?
C27A H27B 0.9900 . ?
C28A N2A 1.482(14) . ?
C28A H28A 0.9900 . ?
C28A H28B 0.9900 . ?
C31A C32A 1.482(18) . ?
C31A H31A 0.9900 . ?
C31A H31B 0.9900 . ?
C32A O33A 1.424(14) . ?
C32A H32A 0.9900 . ?
C32A H32B 0.9900 . ?
O33A C34A 1.405(14) . ?
C34A C35A 1.441(18) . ?
C34A H34A 0.9900 . ?
C34A H34B 0.9900 . ?
C35A O36A 1.418(14) . ?
C35A H35A 0.9900 . ?
C35A H35B 0.9900 . ?
O36A C37A 1.401(14) . ?
C37A C38A 1.489(17) . ?
C37A H37A 0.9900 . ?
C37A H37B 0.9900 . ?
C38A N2A 1.461(15) . ?
C38A H38A 0.9900 . ?
C38A H38B 0.9900 . ?
K2 O33B 2.799(7) . ?
K2 O13B 2.830(7) . ?
K2 O16B 2.839(7) . ?
K2 O23B 2.865(7) . ?
K2 O26B 2.876(7) . ?
K2 O36B 2.902(7) . ?
K2 N1B 2.997(9) . ?
K2 N2B 3.007(8) . ?
N1B C21B 1.437(14) . ?
N1B C11B 1.449(15) . ?
N1B C31B 1.473(14) . ?
C11B C12B 1.485(17) . ?
C11B H11C 0.9900 . ?
C11B H11D 0.9900 . ?
C12B O13B 1.427(13) . ?
C12B H12C 0.9900 . ?
C12B H12D 0.9900 . ?
O13B C14B 1.416(13) . ?
C14B C15B 1.468(17) . ?
C14B H14C 0.9900 . ?
C14B H14D 0.9900 . ?
C15B O16B 1.410(13) . ?
C15B H15C 0.9900 . ?
C15B H15D 0.9900 . ?
O16B C17B 1.432(14) . ?
C17B C18B 1.474(16) . ?
C17B H17C 0.9900 . ?
C17B H17D 0.9900 . ?
C18B N2B 1.461(15) . ?
C18B H18C 0.9900 . ?
C18B H18D 0.9900 . ?
C21B C22B 1.489(16) . ?
C21B H21C 0.9900 . ?
C21B H21D 0.9900 . ?
C22B O23B 1.413(13) . ?
C22B H22C 0.9900 . ?
C22B H22D 0.9900 . ?
O23B C24B 1.427(12) . ?
C24B C25B 1.483(16) . ?
C24B H24C 0.9900 . ?
C24B H24D 0.9900 . ?
C25B O26B 1.403(13) . ?
C25B H25C 0.9900 . ?
C25B H25D 0.9900 . ?
O26B C27B 1.454(13) . ?
C27B C28B 1.472(18) . ?
C27B H27C 0.9900 . ?
C27B H27D 0.9900 . ?
C28B N2B 1.459(16) . ?
C28B H28C 0.9900 . ?
C28B H28D 0.9900 . ?
C31B C32B 1.494(18) . ?
C31B H31C 0.9900 . ?
C31B H31D 0.9900 . ?
C32B O33B 1.416(13) . ?
C32B H32C 0.9900 . ?
C32B H32D 0.9900 . ?
O33B C34B 1.405(13) . ?
C34B C35B 1.483(17) . ?
C34B H34C 0.9900 . ?
C34B H34D 0.9900 . ?
C35B O36B 1.399(13) . ?
C35B H35C 0.9900 . ?
C35B H35D 0.9900 . ?
O36B C37B 1.408(13) . ?
C37B C38B 1.471(16) . ?
C37B H37C 0.9900 . ?
C37B H37D 0.9900 . ?
C38B N2B 1.487(14) . ?
C38B H38C 0.9900 . ?
C38B H38D 0.9900 . ?
N1C C2C 1.650(17) . ?
C2C C2C 1.45(4) 2_766 ?
N1D C2D 1.652(19) . ?
C2D C2D 1.49(7) 2_766 ?
N1E C2E 1.40(2) . ?
C2E C3E 1.61(3) . ?
C3E N4E 1.38(2) . ?
N1F C2F 1.40(2) . ?
C2F C3F 1.60(3) . ?
C3F N4F 1.38(3) . ?

loop_
_geom_torsion_atom_site_label_1
_geom_torsion_atom_site_label_2
_geom_torsion_atom_site_label_3
_geom_torsion_atom_site_label_4
_geom_torsion
_geom_torsion_site_symmetry_1
_geom_torsion_site_symmetry_2
_geom_torsion_site_symmetry_3
_geom_torsion_site_symmetry_4
_geom_torsion_publ_flag
C31A N1A C11A C12A 77.5(13) . . . . ?
C21A N1A C11A C12A -161.5(10) . . . . ?
N1A C11A C12A O13A 65.9(15) . . . . ?
C11A C12A O13A C14A 176.9(10) . . . . ?
C12A O13A C14A C15A -179.8(9) . . . . ?
O13A C14A C15A O16A -63.8(13) . . . . ?
C14A C15A O16A C17A -169.3(9) . . . . ?
C15A O16A C17A C18A 173.6(9) . . . . ?
O16A C17A C18A N2A 60.2(13) . . . . ?
C31A N1A C21A C22A -162.2(10) . . . . ?
C11A N1A C21A C22A 76.2(12) . . . . ?
N1A C21A C22A O23A 66.5(12) . . . . ?
C21A C22A O23A C24A 172.1(8) . . . . ?
C22A O23A C24A C25A -177.9(9) . . . . ?
O23A C24A C25A O26A -64.7(11) . . . . ?
C24A C25A O26A C27A -177.5(9) . . . . ?
C25A O26A C27A C28A 176.8(10) . . . . ?
O26A C27A C28A N2A 67.4(15) . . . . ?
C11A N1A C31A C32A -169.2(10) . . . . ?
C21A N1A C31A C32A 70.2(12) . . . . ?
N1A C31A C32A O33A 60.0(14) . . . . ?
C31A C32A O33A C34A -175.8(10) . . . . ?
C32A O33A C34A C35A -166.9(10) . . . . ?
O33A C34A C35A O36A -63.5(15) . . . . ?
C34A C35A O36A C37A 169.7(11) . . . . ?
C35A O36A C37A C38A 168.6(10) . . . . ?
O36A C37A C38A N2A 67.6(14) . . . . ?
C37A C38A N2A C18A 82.6(13) . . . . ?
C37A C38A N2A C28A -154.4(11) . . . . ?
C17A C18A N2A C38A -164.2(10) . . . . ?
C17A C18A N2A C28A 73.3(13) . . . . ?
C27A C28A N2A C38A 75.4(14) . . . . ?
C27A C28A N2A C18A -162.0(11) . . . . ?
C21B N1B C11B C12B 165.8(10) . . . . ?
C31B N1B C11B C12B -71.5(13) . . . . ?
N1B C11B C12B O13B -64.3(15) . . . . ?
C11B C12B O13B C14B 177.4(10) . . . . ?
C12B O13B C14B C15B 174.7(10) . . . . ?
O13B C14B C15B O16B 61.9(13) . . . . ?
C14B C15B O16B C17B -176.0(10) . . . . ?
C15B O16B C17B C18B -169.0(10) . . . . ?
O16B C17B C18B N2B -64.8(15) . . . . ?
C11B N1B C21B C22B -76.9(13) . . . . ?
C31B N1B C21B C22B 160.9(11) . . . . ?
N1B C21B C22B O23B -61.4(14) . . . . ?
C21B C22B O23B C24B -174.4(10) . . . . ?
C22B O23B C24B C25B 176.7(9) . . . . ?
O23B C24B C25B O26B 67.1(12) . . . . ?
C24B C25B O26B C27B 174.1(9) . . . . ?
C25B O26B C27B C28B 178.7(10) . . . . ?
O26B C27B C28B N2B -63.9(14) . . . . ?
C21B N1B C31B C32B -74.5(12) . . . . ?
C11B N1B C31B C32B 163.5(10) . . . . ?
N1B C31B C32B O33B -64.2(14) . . . . ?
C31B C32B O33B C34B -172.5(10) . . . . ?
C32B O33B C34B C35B 173.4(10) . . . . ?
O33B C34B C35B O36B 64.9(13) . . . . ?
C34B C35B O36B C37B -173.8(10) . . . . ?
C35B O36B C37B C38B -177.3(10) . . . . ?
O36B C37B C38B N2B -73.8(12) . . . . ?
C27B C28B N2B C18B 165.1(10) . . . . ?
C27B C28B N2B C38B -73.4(13) . . . . ?
C17B C18B N2B C28B -79.9(13) . . . . ?
C17B C18B N2B C38B 158.3(11) . . . . ?
C37B C38B N2B C28B 160.8(11) . . . . ?
C37B C38B N2B C18B -77.7(12) . . . . ?
N1E C2E C3E N4E 169(2) . . . . ?
N1F C2F C3F N4F -152(5) . . . . ?
